data_7114643
loop_
_publ_author_name
'Tae Hwan Noh'
'Jaeseong Jang'
'Woosik Hong'
'Haeri Lee'
'Ok-Sang Jung'

_publ_section_title
;
 Truncated trigonal prismatic tubular crystals consisting of a zeolite
 L-mimic metal-organic framework
;
_journal_name_full Chem.Commun.
_journal_page_first 7451
_journal_paper_doi 10.1039/C4CC03097D
_journal_volume 50
_journal_year 2014
_chemical_formula_sum 'C14 H26 K2 Ni O13 S4'
_chemical_formula_weight 667.50
_chemical_name_systematic
; 
 ? 
;
_space_group_IT_number 2
_symmetry_cell_setting triclinic
_symmetry_space_group_name_Hall '-P 1'
_symmetry_space_group_name_H-M 'P -1'
_atom_sites_solution_hydrogens geom
_atom_sites_solution_primary direct
_atom_sites_solution_secondary difmap
_audit_creation_method SHELXL-97
_cell_angle_alpha 89.8360(10)
_cell_angle_beta 83.4980(10)
_cell_angle_gamma 77.4130(10)
_cell_formula_units_Z 2
_cell_length_a 7.3428(2)
_cell_length_b 13.2262(3)
_cell_length_c 13.8832(3)
_cell_measurement_reflns_used 9273
_cell_measurement_temperature 173(2)
_cell_measurement_theta_max 28.22
_cell_measurement_theta_min 2.86
_cell_volume 1307.10(5)
_computing_cell_refinement 'Bruker APEX2'
_computing_data_collection 'Bruker APEX2'
_computing_data_reduction 'Bruker APEX2'
_computing_molecular_graphics 'Bruker SHELXTL'
_computing_publication_material 'Bruker SHELXTL'
_computing_structure_refinement 'SHELXL-97 (Sheldrick, 2008)'
_computing_structure_solution 'SHELXS-97 (Sheldrick, 2008)'
_diffrn_ambient_temperature 173(2)
_diffrn_measured_fraction_theta_full 0.995
_diffrn_measured_fraction_theta_max 0.995
_diffrn_measurement_device_type 'Bruker Breeze CCD'
_diffrn_measurement_method '\f and \w scans'
_diffrn_radiation_monochromator graphite
_diffrn_radiation_source 'fine-focus sealed tube'
_diffrn_radiation_type MoK\a
_diffrn_radiation_wavelength 0.71073
_diffrn_reflns_av_R_equivalents 0.0285
_diffrn_reflns_av_unetI/netI 0.0289
_diffrn_reflns_limit_h_max 9
_diffrn_reflns_limit_h_min -9
_diffrn_reflns_limit_k_max 16
_diffrn_reflns_limit_k_min -16
_diffrn_reflns_limit_l_max 17
_diffrn_reflns_limit_l_min -17
_diffrn_reflns_number 21574
_diffrn_reflns_theta_full 26.50
_diffrn_reflns_theta_max 26.50
_diffrn_reflns_theta_min 1.48
_exptl_absorpt_coefficient_mu 1.438
_exptl_absorpt_correction_T_max 0.8464
_exptl_absorpt_correction_T_min 0.6406
_exptl_absorpt_correction_type multi-scan
_exptl_absorpt_process_details SADABS
_exptl_crystal_colour colourless
_exptl_crystal_density_diffrn 1.696
_exptl_crystal_density_method 'not measured'
_exptl_crystal_description BLOCK
_exptl_crystal_F_000 688
_exptl_crystal_size_max 0.34
_exptl_crystal_size_mid 0.33
_exptl_crystal_size_min 0.12
_refine_diff_density_max 1.233
_refine_diff_density_min -0.899
_refine_diff_density_rms 0.084
_refine_ls_extinction_method none
_refine_ls_goodness_of_fit_ref 1.025
_refine_ls_hydrogen_treatment constr
_refine_ls_matrix_type full
_refine_ls_number_parameters 307
_refine_ls_number_reflns 5398
_refine_ls_number_restraints 0
_refine_ls_restrained_S_all 1.025
_refine_ls_R_factor_all 0.0462
_refine_ls_R_factor_gt 0.0376
_refine_ls_shift/su_max 0.001
_refine_ls_shift/su_mean 0.000
_refine_ls_structure_factor_coef Fsqd
_refine_ls_weighting_details 'calc w=1/[\s^2^(Fo^2^)+(0.0445P)^2^+2.3914P] where P=(Fo^2^+2Fc^2^)/3'
_refine_ls_weighting_scheme calc
_refine_ls_wR_factor_gt 0.0949
_refine_ls_wR_factor_ref 0.1008
_reflns_number_gt 4584
_reflns_number_total 5398
_reflns_threshold_expression >2sigma(I)
_cod_data_source_file c4cc03097d2.cif
_cod_data_source_block Ni-BMTMP
_cod_depositor_comments
;
The following automatic conversions were performed:

'_symmetry_cell_setting' value 'Triclinic' changed to 'triclinic'
according to the built-in table from CIF Core dictionary named
'cif_core.dic' version 2.4.1 from 2010-06-29.

Automatic conversion script
Id: cif_fix_values 2281 2013-09-26 08:29:07Z andrius 
;
_cod_original_sg_symbol_H-M P-1
_cod_database_code 7114643

loop_
_symmetry_equiv_pos_as_xyz
'x, y, z'
'-x, -y, -z'

loop_
_atom_site_label
_atom_site_type_symbol
_atom_site_fract_x
_atom_site_fract_y
_atom_site_fract_z
_atom_site_U_iso_or_equiv
_atom_site_adp_type
_atom_site_occupancy
_atom_site_symmetry_multiplicity
_atom_site_calc_flag
_atom_site_refinement_flags
Ni1 Ni 0.52364(5) 0.99360(3) 0.75161(2) 0.01428(10) Uani 1 1 d .
K1 K 1.07086(8) 0.92350(5) 0.88538(5) 0.02090(15) Uani 1 1 d .
K2 K 1.02399(8) 0.94322(5) 0.36042(5) 0.02523(16) Uani 1 1 d .
S1 S 0.60412(12) 1.34573(6) 0.87983(7) 0.0333(2) Uani 1 1 d .
S2 S 0.21149(11) 1.33027(6) 0.96285(6) 0.03042(19) Uani 1 1 d .
S3 S 0.48012(15) 0.63464(7) 0.61958(9) 0.0493(3) Uani 1 1 d .
S4 S 0.85461(12) 0.67700(7) 0.53728(7) 0.0368(2) Uani 1 1 d .
O1 O 0.8277(3) 1.12087(15) 0.93125(14) 0.0205(4) Uani 1 1 d .
O2 O 0.7299(2) 1.05019(14) 0.80717(13) 0.0165(4) Uani 1 1 d .
O3 O 0.2672(3) 1.10511(16) 1.02067(13) 0.0207(4) Uani 1 1 d .
O4 O 0.3478(3) 1.03057(15) 0.87482(13) 0.0188(4) Uani 1 1 d .
O5 O 0.2116(3) 0.84553(16) 0.59114(15) 0.0236(4) Uani 1 1 d .
O6 O 0.3145(2) 0.93621(14) 0.69912(13) 0.0167(4) Uani 1 1 d .
O7 O 0.7168(3) 0.91550(16) 0.46991(14) 0.0230(4) Uani 1 1 d .
O8 O 0.6979(3) 0.95737(15) 0.62568(13) 0.0194(4) Uani 1 1 d .
O9 O 0.6239(3) 0.84972(15) 0.80850(14) 0.0204(4) Uani 1 1 d .
H9B H 0.7321 0.8295 0.7790 0.024 Uiso 1 1 d R
H9C H 0.6227 0.8293 0.8659 0.024 Uiso 1 1 d R
O10 O 0.4234(3) 1.13672(15) 0.68800(14) 0.0190(4) Uani 1 1 d .
H10B H 0.3783 1.1267 0.6321 0.023 Uiso 1 1 d R
H10C H 0.5123 1.1671 0.6754 0.023 Uiso 1 1 d R
O11 O 1.2953(3) 0.77518(18) 0.40326(17) 0.0349(5) Uani 1 1 d .
H11D H 1.2568 0.8088 0.3554 0.042 Uiso 1 1 d R
O12 O 1.0000(3) 0.77792(17) 0.74848(16) 0.0316(5) Uani 1 1 d .
H12D H 1.0569 0.7853 0.6938 0.038 Uiso 1 1 d R
O14 O 0.9586(3) 0.79377(19) 0.23736(18) 0.0384(6) Uani 1 1 d .
H14B H 0.8246 0.8188 0.2346 0.046 Uiso 1 1 d R
H14C H 0.9879 0.8088 0.1797 0.046 Uiso 1 1 d R
C1 C 0.7025(4) 1.1075(2) 0.88287(19) 0.0153(5) Uani 1 1 d .
C2 C 0.5004(4) 1.1630(2) 0.91557(19) 0.0158(5) Uani 1 1 d .
C3 C 0.3611(3) 1.0944(2) 0.93983(19) 0.0145(5) Uani 1 1 d .
C4 C 0.4448(4) 1.2662(2) 0.9180(2) 0.0202(6) Uani 1 1 d .
C5 C 0.6685(6) 1.3761(3) 0.9967(3) 0.0568(12) Uani 1 1 d .
H5A H 0.7583 1.4212 0.9880 0.068 Uiso 1 1 calc R
H5B H 0.7260 1.3119 1.0272 0.068 Uiso 1 1 calc R
H5C H 0.5559 1.4115 1.0383 0.068 Uiso 1 1 calc R
C6 C 0.1509(5) 1.4225(3) 0.8697(3) 0.0410(9) Uani 1 1 d .
H6A H 0.0229 1.4632 0.8870 0.049 Uiso 1 1 calc R
H6B H 0.1580 1.3856 0.8078 0.049 Uiso 1 1 calc R
H6C H 0.2389 1.4688 0.8637 0.049 Uiso 1 1 calc R
C7 C 0.3414(4) 0.8730(2) 0.6283(2) 0.0173(6) Uani 1 1 d .
C8 C 0.5416(4) 0.8285(2) 0.5848(2) 0.0177(6) Uani 1 1 d .
C9 C 0.6617(4) 0.9061(2) 0.55638(19) 0.0162(5) Uani 1 1 d .
C10 C 0.6139(4) 0.7267(2) 0.5788(2) 0.0280(7) Uani 1 1 d .
C11 C 0.6133(8) 0.5808(4) 0.7198(4) 0.0770(16) Uani 1 1 d .
H11A H 0.5556 0.5275 0.7519 0.092 Uiso 1 1 calc R
H11B H 0.6118 0.6363 0.7667 0.092 Uiso 1 1 calc R
H11C H 0.7434 0.5499 0.6941 0.092 Uiso 1 1 calc R
C12 C 0.8304(6) 0.6027(3) 0.4324(3) 0.0528(11) Uani 1 1 d .
H12A H 0.9552 0.5687 0.4013 0.063 Uiso 1 1 calc R
H12B H 0.7638 0.6490 0.3863 0.063 Uiso 1 1 calc R
H12C H 0.7591 0.5501 0.4525 0.063 Uiso 1 1 calc R
C14 C 1.0573(6) 0.6737(3) 0.7758(3) 0.0466(10) Uani 1 1 d .
H14A H 1.1897 0.6598 0.7871 0.056 Uiso 1 1 calc R
H14D H 1.0414 0.6275 0.7238 0.056 Uiso 1 1 calc R
H14E H 0.9804 0.6617 0.8354 0.056 Uiso 1 1 calc R
C13 C 1.3003(7) 0.6714(3) 0.3852(3) 0.0586(12) Uani 1 1 d .
H13A H 1.4276 0.6363 0.3584 0.070 Uiso 1 1 calc R
H13B H 1.2121 0.6657 0.3385 0.070 Uiso 1 1 calc R
H13C H 1.2646 0.6388 0.4458 0.070 Uiso 1 1 calc R

loop_
_atom_site_aniso_label
_atom_site_aniso_U_11
_atom_site_aniso_U_22
_atom_site_aniso_U_33
_atom_site_aniso_U_23
_atom_site_aniso_U_13
_atom_site_aniso_U_12
Ni1 0.01425(17) 0.01811(18) 0.01069(18) -0.00133(14) 0.00074(13) -0.00513(13)
K1 0.0191(3) 0.0255(3) 0.0189(3) -0.0014(3) 0.0000(2) -0.0078(2)
K2 0.0167(3) 0.0332(4) 0.0254(3) 0.0014(3) 0.0032(3) -0.0073(3)
S1 0.0312(4) 0.0242(4) 0.0446(5) 0.0025(4) 0.0056(4) -0.0113(3)
S2 0.0245(4) 0.0268(4) 0.0349(5) -0.0010(3) 0.0055(3) 0.0007(3)
S3 0.0515(6) 0.0247(4) 0.0687(7) -0.0002(5) 0.0183(5) -0.0146(4)
S4 0.0296(4) 0.0307(4) 0.0431(5) -0.0055(4) 0.0072(4) 0.0029(3)
O1 0.0188(10) 0.0247(10) 0.0199(10) -0.0015(8) -0.0044(8) -0.0073(8)
O2 0.0160(9) 0.0216(10) 0.0124(9) -0.0017(8) 0.0001(7) -0.0060(8)
O3 0.0213(10) 0.0304(11) 0.0113(9) -0.0017(8) 0.0025(8) -0.0099(8)
O4 0.0185(9) 0.0253(10) 0.0140(9) -0.0039(8) 0.0028(8) -0.0100(8)
O5 0.0203(10) 0.0311(11) 0.0216(11) -0.0085(9) 0.0003(8) -0.0117(9)
O6 0.0158(9) 0.0208(10) 0.0137(9) -0.0032(8) 0.0004(7) -0.0049(7)
O7 0.0231(10) 0.0351(12) 0.0127(10) -0.0004(9) 0.0014(8) -0.0125(9)
O8 0.0183(9) 0.0263(10) 0.0140(10) -0.0030(8) 0.0014(8) -0.0077(8)
O9 0.0232(10) 0.0233(10) 0.0144(10) 0.0025(8) -0.0017(8) -0.0046(8)
O10 0.0193(9) 0.0231(10) 0.0161(10) 0.0018(8) -0.0036(8) -0.0072(8)
O11 0.0369(13) 0.0352(13) 0.0346(13) 0.0080(11) -0.0041(11) -0.0121(10)
O12 0.0325(12) 0.0337(12) 0.0252(12) 0.0017(10) 0.0092(10) -0.0063(10)
O14 0.0243(11) 0.0497(15) 0.0389(14) -0.0084(12) 0.0068(10) -0.0084(11)
C1 0.0157(12) 0.0177(13) 0.0138(13) 0.0045(11) -0.0006(10) -0.0071(10)
C2 0.0172(13) 0.0216(13) 0.0095(12) -0.0018(11) -0.0010(10) -0.0067(11)
C3 0.0136(12) 0.0170(13) 0.0125(13) 0.0024(11) -0.0020(10) -0.0026(10)
C4 0.0178(13) 0.0238(14) 0.0190(14) -0.0010(12) 0.0012(11) -0.0062(11)
C5 0.050(2) 0.057(3) 0.070(3) -0.023(2) -0.005(2) -0.026(2)
C6 0.040(2) 0.0286(17) 0.051(2) 0.0061(17) -0.0091(18) 0.0016(15)
C7 0.0183(13) 0.0191(13) 0.0144(13) 0.0014(11) 0.0025(11) -0.0064(11)
C8 0.0188(13) 0.0204(13) 0.0138(13) -0.0033(11) 0.0011(11) -0.0053(11)
C9 0.0123(12) 0.0200(13) 0.0151(14) -0.0005(11) 0.0014(10) -0.0022(10)
C10 0.0284(16) 0.0241(15) 0.0293(17) -0.0035(13) 0.0073(13) -0.0061(13)
C11 0.082(4) 0.062(3) 0.083(4) 0.033(3) 0.002(3) -0.014(3)
C12 0.052(2) 0.047(2) 0.050(2) -0.018(2) 0.013(2) 0.0003(19)
C14 0.047(2) 0.047(2) 0.037(2) 0.0110(18) 0.0081(17) 0.0029(18)
C13 0.063(3) 0.058(3) 0.058(3) -0.007(2) -0.003(2) -0.021(2)

loop_
_atom_type_symbol
_atom_type_description
_atom_type_scat_dispersion_real
_atom_type_scat_dispersion_imag
_atom_type_scat_source
C C 0.0033 0.0016 'International Tables Vol C Tables 4.2.6.8 and 6.1.1.4'
H H 0.0000 0.0000 'International Tables Vol C Tables 4.2.6.8 and 6.1.1.4'
O O 0.0106 0.0060 'International Tables Vol C Tables 4.2.6.8 and 6.1.1.4'
S S 0.1246 0.1234 'International Tables Vol C Tables 4.2.6.8 and 6.1.1.4'
K K 0.2009 0.2494 'International Tables Vol C Tables 4.2.6.8 and 6.1.1.4'
Ni Ni 0.3393 1.1124 'International Tables Vol C Tables 4.2.6.8 and 6.1.1.4'

loop_
_geom_angle_atom_site_label_1
_geom_angle_atom_site_label_2
_geom_angle_atom_site_label_3
_geom_angle
_geom_angle_site_symmetry_1
_geom_angle_site_symmetry_3
O4 Ni1 O8 179.03(8) . .
O4 Ni1 O2 91.86(7) . .
O8 Ni1 O2 88.79(7) . .
O4 Ni1 O6 86.96(7) . .
O8 Ni1 O6 92.40(7) . .
O2 Ni1 O6 178.68(7) . .
O4 Ni1 K2 136.98(5) . 2_776
O8 Ni1 K2 43.48(5) . 2_776
O2 Ni1 K2 46.74(5) . 2_776
O6 Ni1 K2 134.54(5) . 2_776
O4 Ni1 K1 40.37(5) . 1_455
O8 Ni1 K1 139.24(5) . 1_455
O2 Ni1 K1 129.59(5) . 1_455
O6 Ni1 K1 49.11(5) . 1_455
K2 Ni1 K1 175.824(17) 2_776 1_455
O4 K1 O1 83.36(6) 1_655 2_777
O4 K1 O3 147.87(6) 1_655 2_677
O1 K1 O3 79.91(6) 2_777 2_677
O4 K1 O1 84.38(6) 1_655 .
O1 K1 O1 97.53(6) 2_777 .
O3 K1 O1 70.97(6) 2_677 .
O4 K1 O6 58.52(5) 1_655 1_655
O1 K1 O6 129.36(6) 2_777 1_655
O3 K1 O6 148.95(6) 2_677 1_655
O1 K1 O6 109.23(6) . 1_655
O4 K1 O2 110.12(6) 1_655 .
O1 K1 O2 134.58(6) 2_777 .
O3 K1 O2 65.85(6) 2_677 .
O1 K1 O2 44.51(5) . .
O6 K1 O2 92.08(5) 1_655 .
O4 K1 C1 101.68(6) 1_655 .
O1 K1 C1 113.56(7) 2_777 .
O3 K1 C1 61.42(6) 2_677 .
O1 K1 C1 22.51(6) . .
O6 K1 C1 106.35(6) 1_655 .
O2 K1 C1 23.16(6) . .
O4 K1 K1 80.70(4) 1_655 2_777
O1 K1 K1 49.84(4) 2_777 2_777
O3 K1 K1 67.54(4) 2_677 2_777
O1 K1 K1 47.69(4) . 2_777
O6 K1 K1 136.64(4) 1_655 2_777
O2 K1 K1 88.50(4) . 2_777
C1 K1 K1 65.54(5) . 2_777
O4 K1 K2 82.62(4) 1_655 2_776
O1 K1 K2 163.89(5) 2_777 2_776
O3 K1 K2 108.45(5) 2_677 2_776
O1 K1 K2 73.23(4) . 2_776
O6 K1 K2 46.61(4) 1_655 2_776
O2 K1 K2 45.47(4) . 2_776
C1 K1 K2 61.96(5) . 2_776
K1 K1 K2 119.62(3) 2_777 2_776
O4 K1 Ni1 28.79(4) 1_655 1_655
O1 K1 Ni1 102.09(4) 2_777 1_655
O3 K1 Ni1 174.20(5) 2_677 1_655
O1 K1 Ni1 103.30(4) . 1_655
O6 K1 Ni1 31.23(3) 1_655 1_655
O2 K1 Ni1 109.58(4) . 1_655
C1 K1 Ni1 112.92(5) . 1_655
K1 K1 Ni1 109.48(2) 2_777 1_655
K2 K1 Ni1 68.311(14) 2_776 1_655
O7 K2 O8 137.75(6) . 2_776
O7 K2 O2 158.34(6) . 2_776
O8 K2 O2 62.97(6) 2_776 2_776
O7 K2 O6 67.01(6) . 2_676
O8 K2 O6 116.29(6) 2_776 2_676
O2 K2 O6 99.93(6) 2_776 2_676
O7 K2 O5 73.89(6) . 2_676
O8 K2 O5 81.81(6) 2_776 2_676
O2 K2 O5 109.68(6) 2_776 2_676
O6 K2 O5 44.61(5) 2_676 2_676
O7 K2 C7 62.55(7) . 2_676
O8 K2 C7 103.24(7) 2_776 2_676
O2 K2 C7 112.20(6) 2_776 2_676
O6 K2 C7 23.22(6) 2_676 2_676
O5 K2 C7 23.09(6) 2_676 2_676
O7 K2 Ni1 169.15(5) . 2_776
O8 K2 Ni1 31.52(4) 2_776 2_776
O2 K2 Ni1 32.35(4) 2_776 2_776
O6 K2 Ni1 116.65(4) 2_676 2_776
O5 K2 Ni1 101.32(4) 2_676 2_776
C7 K2 Ni1 116.32(5) 2_676 2_776
O7 K2 K1 114.48(5) . 2_776
O8 K2 K1 89.97(5) 2_776 2_776
O2 K2 K1 50.09(4) 2_776 2_776
O6 K2 K1 49.84(4) 2_676 2_776
O5 K2 K1 73.32(4) 2_676 2_776
C7 K2 K1 65.20(5) 2_676 2_776
Ni1 K2 K1 72.406(15) 2_776 2_776
O7 K2 K2 66.47(5) . 2_776
O8 K2 K2 71.63(4) 2_776 2_776
O2 K2 K2 134.60(5) 2_776 2_776
O6 K2 K2 99.39(4) 2_676 2_776
O5 K2 K2 61.34(4) 2_676 2_776
C7 K2 K2 76.88(5) 2_676 2_776
Ni1 K2 K2 102.68(2) 2_776 2_776
K1 K2 K2 132.66(3) 2_776 2_776
O7 K2 H11D 113.0 . .
O8 K2 H11D 81.5 2_776 .
O2 K2 H11D 71.0 2_776 .
O6 K2 H11D 154.6 2_676 .
O5 K2 H11D 160.6 2_676 .
C7 K2 H11D 175.0 2_676 .
Ni1 K2 H11D 68.5 2_776 .
K1 K2 H11D 116.6 2_776 .
K2 K2 H11D 103.7 2_776 .
C4 S1 C5 99.25(17) . .
C4 S2 C6 102.09(16) . .
C10 S3 C11 98.6(2) . .
C10 S4 C12 99.77(18) . .
C1 O1 K1 137.53(17) . 2_777
C1 O1 K1 95.88(16) . .
K1 O1 K1 82.47(6) 2_777 .
C1 O2 Ni1 124.04(16) . .
C1 O2 K2 128.06(15) . 2_776
Ni1 O2 K2 100.91(7) . 2_776
C1 O2 K1 88.12(15) . .
Ni1 O2 K1 126.10(8) . .
K2 O2 K1 84.44(5) 2_776 .
C3 O3 K1 141.36(17) . 2_677
C3 O4 Ni1 125.97(16) . .
C3 O4 K1 123.19(16) . 1_455
Ni1 O4 K1 110.84(8) . 1_455
C7 O5 K2 87.94(16) . 2_676
C7 O6 Ni1 124.03(17) . .
C7 O6 K2 93.74(16) . 2_676
Ni1 O6 K2 125.83(8) . 2_676
C7 O6 K1 125.25(16) . 1_455
Ni1 O6 K1 99.66(7) . 1_455
K2 O6 K1 83.55(5) 2_676 1_455
C9 O7 K2 139.19(18) . .
C9 O8 Ni1 123.57(16) . .
C9 O8 K2 131.14(16) . 2_776
Ni1 O8 K2 105.00(7) . 2_776
H9B O9 H9C 109.5 . .
H10B O10 H10C 108.0 . .
C13 O11 H11D 107.9 . .
C14 O12 H12D 108.5 . .
H14B O14 H14C 93.9 . .
O1 C1 O2 124.7(2) . .
O1 C1 C2 118.6(2) . .
O2 C1 C2 116.8(2) . .
O1 C1 K1 61.62(14) . .
O2 C1 K1 68.71(14) . .
C2 C1 K1 154.51(17) . .
C4 C2 C3 121.2(2) . .
C4 C2 C1 122.4(2) . .
C3 C2 C1 116.3(2) . .
O3 C3 O4 124.4(2) . .
O3 C3 C2 118.6(2) . .
O4 C3 C2 117.0(2) . .
C2 C4 S1 121.0(2) . .
C2 C4 S2 122.0(2) . .
S1 C4 S2 117.00(16) . .
S1 C5 H5A 109.5 . .
S1 C5 H5B 109.5 . .
H5A C5 H5B 109.5 . .
S1 C5 H5C 109.5 . .
H5A C5 H5C 109.5 . .
H5B C5 H5C 109.5 . .
S2 C6 H6A 109.5 . .
S2 C6 H6B 109.5 . .
H6A C6 H6B 109.5 . .
S2 C6 H6C 109.5 . .
H6A C6 H6C 109.5 . .
H6B C6 H6C 109.5 . .
O5 C7 O6 123.7(2) . .
O5 C7 C8 117.9(2) . .
O6 C7 C8 118.4(2) . .
O5 C7 K2 68.96(15) . 2_676
O6 C7 K2 63.03(14) . 2_676
C8 C7 K2 148.87(18) . 2_676
C10 C8 C7 122.2(3) . .
C10 C8 C9 121.3(3) . .
C7 C8 C9 116.3(2) . .
O7 C9 O8 124.7(2) . .
O7 C9 C8 119.8(2) . .
O8 C9 C8 115.5(2) . .
C8 C10 S4 121.2(2) . .
C8 C10 S3 122.1(2) . .
S4 C10 S3 116.59(18) . .
S3 C11 H11A 109.5 . .
S3 C11 H11B 109.5 . .
H11A C11 H11B 109.5 . .
S3 C11 H11C 109.5 . .
H11A C11 H11C 109.5 . .
H11B C11 H11C 109.5 . .
S4 C12 H12A 109.5 . .
S4 C12 H12B 109.5 . .
H12A C12 H12B 109.5 . .
S4 C12 H12C 109.5 . .
H12A C12 H12C 109.5 . .
H12B C12 H12C 109.5 . .
O12 C14 H14A 109.5 . .
O12 C14 H14D 109.5 . .
H14A C14 H14D 109.5 . .
O12 C14 H14E 109.5 . .
H14A C14 H14E 109.5 . .
H14D C14 H14E 109.5 . .
O11 C13 H13A 109.5 . .
O11 C13 H13B 109.5 . .
H13A C13 H13B 109.5 . .
O11 C13 H13C 109.5 . .
H13A C13 H13C 109.5 . .
H13B C13 H13C 109.5 . .

loop_
_geom_bond_atom_site_label_1
_geom_bond_atom_site_label_2
_geom_bond_distance
_geom_bond_site_symmetry_2
Ni1 O4 2.0153(18) .
Ni1 O8 2.0381(19) .
Ni1 O2 2.0522(18) .
Ni1 O6 2.0569(18) .
Ni1 K2 3.7660(7) 2_776
Ni1 K1 3.9112(7) 1_455
K1 O4 2.7108(19) 1_655
K1 O1 2.759(2) 2_777
K1 O3 2.771(2) 2_677
K1 O1 2.851(2) .
K1 O6 2.9993(19) 1_655
K1 O2 3.005(2) .
K1 C1 3.223(3) .
K1 K1 3.6981(12) 2_777
K1 K2 3.8995(9) 2_776
K1 Ni1 3.9112(7) 1_655
K2 O7 2.667(2) .
K2 O8 2.6829(19) 2_776
K2 O2 2.7932(19) 2_776
K2 O6 2.852(2) 2_676
K2 O5 2.982(2) 2_676
K2 C7 3.193(3) 2_676
K2 Ni1 3.7660(7) 2_776
K2 K1 3.8995(9) 2_776
K2 K2 4.1102(13) 2_776
K2 H11D 2.1765 .
S1 C4 1.774(3) .
S1 C5 1.810(4) .
S2 C4 1.780(3) .
S2 C6 1.800(4) .
S3 C10 1.777(3) .
S3 C11 1.844(5) .
S4 C10 1.776(3) .
S4 C12 1.806(4) .
O1 C1 1.240(3) .
O1 K1 2.759(2) 2_777
O2 C1 1.269(3) .
O2 K2 2.7931(19) 2_776
O3 C3 1.240(3) .
O3 K1 2.7709(19) 2_677
O4 C3 1.264(3) .
O4 K1 2.7108(19) 1_455
O5 C7 1.253(3) .
O5 K2 2.982(2) 2_676
O6 C7 1.262(3) .
O6 K2 2.8518(19) 2_676
O6 K1 2.9993(19) 1_455
O7 C9 1.238(3) .
O8 C9 1.264(3) .
O8 K2 2.6829(19) 2_776
O9 H9B 0.8401 .
O9 H9C 0.8398 .
O10 H10B 0.8990 .
O10 H10C 0.8398 .
O11 C13 1.389(5) .
O11 H11D 0.8400 .
O12 C14 1.414(4) .
O12 H12D 0.8402 .
O14 H14B 0.9723 .
O14 H14C 0.8401 .
C1 C2 1.524(4) .
C2 C4 1.337(4) .
C2 C3 1.519(3) .
C5 H5A 0.9800 .
C5 H5B 0.9800 .
C5 H5C 0.9800 .
C6 H6A 0.9800 .
C6 H6B 0.9800 .
C6 H6C 0.9800 .
C7 C8 1.516(4) .
C7 K2 3.193(3) 2_676
C8 C10 1.335(4) .
C8 C9 1.516(4) .
C11 H11A 0.9800 .
C11 H11B 0.9800 .
C11 H11C 0.9800 .
C12 H12A 0.9800 .
C12 H12B 0.9800 .
C12 H12C 0.9800 .
C14 H14A 0.9800 .
C14 H14D 0.9800 .
C14 H14E 0.9800 .
C13 H13A 0.9800 .
C13 H13B 0.9800 .
C13 H13C 0.9800 .
